data_2204104
loop_
_publ_author_name
'Baumer, Vyacheslav N.'
'Kovalenko, Sergiy M.'
'Sytnyk, Kostyantyn M.'
'Chernykh, Valentyn P.'

_publ_section_title
;6-Hexyl-7-hydroxy-3-(3-phenyl-1<i>H</i>-1,2,4-triazol-5-yl)-2<i>H</i>-chromen-2-one
 monohydrate
;
_journal_issue 8
_journal_name_full 'Acta Crystallographica Section E'
_journal_page_first o1417
_journal_page_last o1418
_journal_paper_doi 10.1107/S1600536804018082
_journal_volume 60
_journal_year 2004
_chemical_formula_moiety 'C23 H23 N3 O3, H2 O'
_chemical_formula_sum 'C23 H25 N3 O4'
_chemical_formula_weight 407.46
_space_group_IT_number 2
_symmetry_cell_setting triclinic
_symmetry_space_group_name_Hall '-P 1'
_symmetry_space_group_name_H-M 'P -1'
_audit_creation_method 'WinGX routine CIF_UPDATE'
_cell_angle_alpha 79.521(17)
_cell_angle_beta 88.450(17)
_cell_angle_gamma 64.259(17)
_cell_formula_units_Z 2
_cell_length_a 9.465(2)
_cell_length_b 10.316(2)
_cell_length_c 12.518(3)
_cell_measurement_reflns_used 24
_cell_measurement_temperature 293(2)
_cell_measurement_theta_max 12.0
_cell_measurement_theta_min 11.0
_cell_volume 1080.8(4)
_computing_cell_refinement P3
_computing_data_collection 'P3 (Siemens,1989)'
_computing_data_reduction 'XDISK (Siemens, 1991) and XPREP (Siemens, 1991)'
_computing_molecular_graphics 'XP (Siemens, 1991)'
_computing_publication_material 'WinGX (Farrugia, 1999)'
_computing_structure_refinement 'SHELXL97 (Sheldrick, 1997)'
_computing_structure_solution 'SIR97 (Altomare et al., 1999)'
_diffrn_measured_fraction_theta_full 0.985
_diffrn_measured_fraction_theta_max 0.985
_diffrn_measurement_device 'Siemens P3/PC'
_diffrn_measurement_method 2\q/\q
_diffrn_radiation_type MoK\a
_diffrn_radiation_wavelength 0.71073
_diffrn_reflns_av_R_equivalents 0.073
_diffrn_reflns_limit_h_max 11
_diffrn_reflns_limit_h_min -10
_diffrn_reflns_limit_k_max 12
_diffrn_reflns_limit_k_min -10
_diffrn_reflns_limit_l_max 14
_diffrn_reflns_limit_l_min 0
_diffrn_reflns_number 4168
_diffrn_reflns_theta_full 25.54
_diffrn_reflns_theta_max 25.54
_diffrn_reflns_theta_min 2.8
_diffrn_standards_decay_% 1
_diffrn_standards_interval_count 98
_diffrn_standards_number 2
_exptl_absorpt_coefficient_mu 0.087
_exptl_absorpt_correction_type none
_exptl_crystal_colour 'light yellow'
_exptl_crystal_density_diffrn 1.252
_exptl_crystal_density_method 'not measured'
_exptl_crystal_description block
_exptl_crystal_F_000 432
_exptl_crystal_size_max 0.45
_exptl_crystal_size_mid 0.2
_exptl_crystal_size_min 0.15
_refine_diff_density_max 0.13
_refine_diff_density_min -0.13
_refine_ls_extinction_method none
_refine_ls_goodness_of_fit_ref 1.01
_refine_ls_hydrogen_treatment constr
_refine_ls_matrix_type full
_refine_ls_number_parameters 272
_refine_ls_number_reflns 3991
_refine_ls_number_restraints 2
_refine_ls_restrained_S_all 1.01
_refine_ls_R_factor_gt 0.045
_refine_ls_shift/su_max 0.000
_refine_ls_structure_factor_coef Fsqd
_refine_ls_weighting_details 'calc w = 1/[\s^2^(Fo^2^)+(0.0345P)^2^] where P = (Fo^2^+2Fc^2^)/3'
_refine_ls_weighting_scheme calc
_refine_ls_wR_factor_ref 0.099
_reflns_number_gt 2430
_reflns_number_total 3991
_reflns_threshold_expression I>2\s(I)
_cod_data_source_file wn6269.cif
_cod_data_source_block I
_cod_depositor_comments
;
The following automatic conversions were performed:
'_symmetry_cell_setting' value 'Triclinic' changed to 'triclinic'
according to '/home/saulius/struct/CIF-dictionaries/cif_core.dic'
dictionary named 'cif_core.dic' version 2.4.1 from 2010-06-29.

Automatic conversion script
Id: cif_fix_enum 1527 2010-12-29 10:47:43Z saulius 

The following automatic conversions were performed:

'_symmetry_cell_setting' value 'Triclinic' changed to 'triclinic'
according to /home/saulius/struct/CIF-dictionaries/cif_core.dic
dictionary named 'cif_core.dic' version 2.4.1 from 2010-06-29.

Automatic conversion script
Id: cif_fix_values 1715 2011-07-08 13:25:40Z adriana 
;
_cod_original_cell_volume 1080.7(4)
_cod_original_sg_symbol_Hall '-1 P'
_cod_database_code 2204104
_cod_database_fobs_code 2204104

loop_
_symmetry_equiv_pos_as_xyz
'x, y, z'
'-x, -y, -z'

loop_
_atom_site_label
_atom_site_fract_x
_atom_site_fract_y
_atom_site_fract_z
_atom_site_U_iso_or_equiv
_atom_site_adp_type
_atom_site_calc_flag
_atom_site_refinement_flags
_atom_site_occupancy
_atom_site_type_symbol
O1 -0.07997(10) 0.75071(10) 0.42661(8) 0.0486(3) Uani d . 1 O
O2 -0.27383(11) 0.70592(11) 0.49664(9) 0.0613(3) Uani d . 1 O
O3 0.32411(11) 0.87554(11) 0.28299(10) 0.0723(3) Uani d . 1 O
H3 0.2655 0.969 0.2945 0.087 Uiso d R 1 H
N1 -0.17197(12) 0.35116(12) 0.33385(10) 0.0479(3) Uani d . 1 N
N2 -0.33907(12) 0.49022(12) 0.43667(10) 0.0493(3) Uani d . 1 N
H2 -0.3821 0.5581 0.4743 0.059 Uiso calc R 1 H
N3 -0.39466(12) 0.39132(13) 0.42375(10) 0.0501(3) Uani d . 1 N
C2 -0.16616(15) 0.67153(15) 0.43574(12) 0.0487(4) Uani d . 1 C
C3 -0.11732(15) 0.55305(15) 0.37428(11) 0.0454(4) Uani d . 1 C
C4 0.00869(15) 0.52392(15) 0.31310(12) 0.0479(4) Uani d . 1 C
H4 0.0384 0.4481 0.2745 0.058 Uiso calc R 1 H
C5 0.09704(15) 0.60629(15) 0.30632(12) 0.0465(4) Uani d . 1 C
C6 0.23119(16) 0.58224(16) 0.24616(13) 0.0553(4) Uani d . 1 C
H6 0.268 0.5044 0.2091 0.066 Uiso calc R 1 H
C7 0.31121(16) 0.66795(16) 0.23918(12) 0.0515(4) Uani d . 1 C
C8 0.24939(16) 0.78788(16) 0.29472(12) 0.0512(4) Uani d . 1 C
C9 0.12005(15) 0.81336(15) 0.35696(12) 0.0475(4) Uani d . 1 C
H9 0.0832 0.8904 0.3948 0.057 Uiso calc R 1 H
C10 0.04711(14) 0.72305(14) 0.36188(11) 0.0429(4) Uani d . 1 C
C11 -0.20813(15) 0.46701(15) 0.38265(12) 0.0451(4) Uani d . 1 C
C12 -0.28923(15) 0.31064(15) 0.36096(11) 0.0442(4) Uani d . 1 C
C13 -0.30498(15) 0.19117(15) 0.32083(12) 0.0465(4) Uani d . 1 C
C14 -0.41359(18) 0.14165(18) 0.36463(16) 0.0684(5) Uani d . 1 C
H14 -0.4728 0.1808 0.4212 0.082 Uiso calc R 1 H
C15 -0.4337(2) 0.0324(2) 0.32320(18) 0.0840(6) Uani d . 1 C
H15 -0.505 -0.0022 0.3526 0.101 Uiso calc R 1 H
C16 -0.3465(2) -0.0223(2) 0.23880(15) 0.0750(5) Uani d . 1 C
H16 -0.3629 -0.0917 0.2095 0.09 Uiso calc R 1 H
C17 -0.2374(2) 0.02122(19) 0.19664(15) 0.0719(5) Uani d . 1 C
H17 -0.1771 -0.02 0.1411 0.086 Uiso calc R 1 H
C18 -0.21703(19) 0.12949(18) 0.23839(14) 0.0646(5) Uani d . 1 C
H18 -0.1426 0.1603 0.2098 0.077 Uiso calc R 1 H
C19 0.45558(17) 0.63683(17) 0.17444(13) 0.0603(5) Uani d . 1 C
H19A 0.5096 0.5325 0.1745 0.09 Uiso calc R 1 H
H19B 0.5264 0.664 0.2092 0.09 Uiso calc R 1 H
C20 0.4156(2) 0.7199(2) 0.05761(15) 0.0748(6) Uani d . 1 C
H20A 0.3702 0.8243 0.0575 0.112 Uiso calc R 1 H
H20B 0.3372 0.6998 0.0251 0.112 Uiso calc R 1 H
C21 0.5617(2) 0.6779(2) -0.01296(16) 0.0785(6) Uani d . 1 C
H21A 0.6171 0.572 -0.0026 0.118 Uiso calc R 1 H
H21B 0.5259 0.7148 -0.0891 0.118 Uiso calc R 1 H
C22 0.6752(2) 0.7371(2) 0.01348(17) 0.0898(6) Uani d . 1 C
H22A 0.7179 0.6943 0.0879 0.135 Uiso calc R 1 H
H22B 0.6186 0.8423 0.0082 0.135 Uiso calc R 1 H
C23 0.8102(2) 0.7038(3) -0.06264(19) 0.1041(7) Uani d . 1 C
H23A 0.8669 0.5984 -0.0568 0.156 Uiso calc R 1 H
H23B 0.767 0.7455 -0.137 0.156 Uiso calc R 1 H
C24 0.9241(3) 0.7630(3) -0.0388(2) 0.1404(10) Uani d . 1 C
H24A 0.8789 0.8667 -0.0661 0.211 Uiso calc R 1 H
H24B 1.02 0.7157 -0.0735 0.211 Uiso calc R 1 H
H24C 0.9459 0.7442 0.0384 0.211 Uiso calc R 1 H
O4 0.16083(13) 1.12383(13) 0.36105(11) 0.0876(4) Uani d D 1 O
H4A 0.0619 1.1902 0.3427 0.105 Uiso d RD 1 H
H4B 0.2018 1.1718 0.3913 0.105 Uiso d RD 1 H

loop_
_atom_site_aniso_label
_atom_site_aniso_U_11
_atom_site_aniso_U_22
_atom_site_aniso_U_33
_atom_site_aniso_U_12
_atom_site_aniso_U_13
_atom_site_aniso_U_23
O1 0.0463(5) 0.0535(5) 0.0567(6) -0.0284(4) 0.0187(4) -0.0207(4)
O2 0.0554(5) 0.0688(6) 0.0715(7) -0.0338(5) 0.0330(5) -0.0281(5)
O3 0.0672(5) 0.0682(6) 0.1109(9) -0.0485(5) 0.0341(6) -0.0422(6)
N1 0.0408(5) 0.0598(7) 0.0537(7) -0.0299(5) 0.0133(5) -0.0170(5)
N2 0.0421(5) 0.0546(6) 0.0611(7) -0.0266(5) 0.0194(5) -0.0223(5)
N3 0.0465(5) 0.0558(6) 0.0600(8) -0.0324(5) 0.0115(5) -0.0143(5)
C2 0.0445(7) 0.0506(8) 0.0520(9) -0.0219(6) 0.0065(7) -0.0094(7)
C3 0.0429(7) 0.0497(7) 0.0474(8) -0.0230(6) 0.0064(6) -0.0115(6)
C4 0.0502(7) 0.0496(8) 0.0489(8) -0.0250(6) 0.0085(6) -0.0134(6)
C5 0.0477(7) 0.0475(7) 0.0483(8) -0.0239(6) 0.0069(6) -0.0108(6)
C6 0.0538(8) 0.0544(8) 0.0628(10) -0.0254(7) 0.0126(7) -0.0198(7)
C7 0.0489(7) 0.0532(8) 0.0534(9) -0.0232(6) 0.0083(7) -0.0114(7)
C8 0.0489(7) 0.0520(8) 0.0566(9) -0.0254(6) 0.0046(7) -0.0112(7)
C9 0.0481(7) 0.0504(8) 0.0477(8) -0.0231(6) 0.0075(6) -0.0146(6)
C10 0.0402(6) 0.0434(7) 0.0468(8) -0.0196(6) 0.0071(6) -0.0099(6)
C11 0.0420(7) 0.0480(7) 0.0475(8) -0.0216(6) 0.0047(6) -0.0091(6)
C12 0.0407(7) 0.0469(7) 0.0443(8) -0.0188(6) 0.0041(6) -0.0079(6)
C13 0.0444(7) 0.0502(8) 0.0478(8) -0.0234(6) 0.0071(6) -0.0095(6)
C14 0.0612(9) 0.0641(9) 0.0886(13) -0.0322(8) 0.0149(9) -0.0244(9)
C15 0.0694(10) 0.0734(11) 0.1172(17) -0.0379(9) 0.0037(11) -0.0193(11)
C16 0.0816(11) 0.0728(11) 0.0764(13) -0.0365(9) -0.0042(10) -0.0194(9)
C17 0.0804(11) 0.0699(10) 0.0695(12) -0.0343(9) 0.0070(9) -0.0193(9)
C18 0.0689(9) 0.0651(10) 0.0642(11) -0.0320(8) 0.0033(8) -0.0156(8)
C19 0.0569(8) 0.0637(9) 0.0637(10) -0.0297(7) 0.0108(8) -0.0122(8)
C20 0.0696(10) 0.0776(11) 0.0738(12) -0.0302(9) 0.0078(9) -0.0122(9)
C21 0.0764(11) 0.0823(12) 0.0805(13) -0.0367(9) 0.0188(10) -0.0208(10)
C22 0.0894(12) 0.1020(14) 0.0900(14) -0.0487(11) 0.0253(11) -0.0313(11)
C23 0.0942(13) 0.1340(17) 0.0971(16) -0.0584(12) 0.0281(12) -0.0336(13)
C24 0.1285(18) 0.167(2) 0.162(3) -0.0894(16) 0.0384(17) -0.0567(19)
O4 0.0608(7) 0.0885(7) 0.1263(10) -0.0267(6) 0.0109(7) -0.0673(7)

loop_
_atom_type_symbol
_atom_type_description
_atom_type_scat_dispersion_real
_atom_type_scat_dispersion_imag
_atom_type_scat_source
C C 0.0033 0.0016 'International Tables Vol C Tables 4.2.6.8 and 6.1.1.4'
H H 0 0 'International Tables Vol C Tables 4.2.6.8 and 6.1.1.4'
N N 0.0061 0.0033 'International Tables Vol C Tables 4.2.6.8 and 6.1.1.4'
O O 0.0106 0.006 'International Tables Vol C Tables 4.2.6.8 and 6.1.1.4'

loop_
_geom_angle_atom_site_label_1
_geom_angle_atom_site_label_2
_geom_angle_atom_site_label_3
_geom_angle
_geom_angle_publ_flag
C2 O1 C10 122.81(11) no
C8 O3 H3 115.7 no
C11 N1 C12 103.24(11) no
C11 N2 N3 110.89(12) no
C11 N2 H2 124.6 no
N3 N2 H2 124.6 no
C12 N3 N2 101.89(11) no
O2 C2 O1 116.17(13) no
O2 C2 C3 126.82(14) no
O1 C2 C3 116.99(12) no
C4 C3 C2 120.23(14) no
C4 C3 C11 121.84(14) no
C2 C3 C11 117.93(12) no
C3 C4 C5 121.60(14) no
C3 C4 H4 119.2 no
C5 C4 H4 119.2 no
C10 C5 C6 116.27(14) no
C10 C5 C4 118.23(12) no
C6 C5 C4 125.49(14) no
C7 C6 C5 123.62(14) no
C7 C6 H6 118.2 no
C5 C6 H6 118.2 no
C6 C7 C8 116.60(13) no
C6 C7 C19 121.65(14) no
C8 C7 C19 121.74(14) no
O3 C8 C9 122.21(14) no
O3 C8 C7 116.16(13) no
C9 C8 C7 121.63(14) no
C10 C9 C8 118.91(14) no
C10 C9 H9 120.5 no
C8 C9 H9 120.5 no
C9 C10 O1 117.05(12) no
C9 C10 C5 122.90(12) no
O1 C10 C5 120.05(13) no
N2 C11 N1 109.06(13) no
N2 C11 C3 126.95(13) no
N1 C11 C3 123.98(12) no
N3 C12 N1 114.92(13) no
N3 C12 C13 121.62(12) no
N1 C12 C13 123.40(12) no
C18 C13 C14 118.78(15) no
C18 C13 C12 121.30(14) no
C14 C13 C12 119.89(13) no
C13 C14 C15 119.99(16) no
C13 C14 H14 120 no
C15 C14 H14 120 no
C16 C15 C14 118.89(18) no
C16 C15 H15 120.6 no
C14 C15 H15 120.6 no
C17 C16 C15 122.25(19) no
C17 C16 H16 118.9 no
C15 C16 H16 118.9 no
C16 C17 C18 118.68(17) no
C16 C17 H17 120.7 no
C18 C17 H17 120.7 no
C13 C18 C17 121.34(16) no
C13 C18 H18 119.3 no
C17 C18 H18 119.3 no
C7 C19 C20 112.21(13) no
C7 C19 H19A 109.2 no
C20 C19 H19A 109.2 no
C7 C19 H19B 109.2 no
C20 C19 H19B 109.2 no
H19A C19 H19B 107.9 no
C19 C20 C21 112.71(14) no
C19 C20 H20A 109 no
C21 C20 H20A 109 no
C19 C20 H20B 109 no
C21 C20 H20B 109 no
H20A C20 H20B 107.8 no
C22 C21 C20 113.84(17) no
C22 C21 H21A 108.8 no
C20 C21 H21A 108.8 no
C22 C21 H21B 108.8 no
C20 C21 H21B 108.8 no
H21A C21 H21B 107.7 no
C21 C22 C23 112.44(18) no
C21 C22 H22A 109.1 no
C23 C22 H22A 109.1 no
C21 C22 H22B 109.1 no
C23 C22 H22B 109.1 no
H22A C22 H22B 107.8 no
C24 C23 C22 113.5(2) no
C24 C23 H23A 108.9 no
C22 C23 H23A 108.9 no
C24 C23 H23B 108.9 no
C22 C23 H23B 108.9 no
H23A C23 H23B 107.7 no
C23 C24 H24A 109.5 no
C23 C24 H24B 109.5 no
H24A C24 H24B 109.5 no
C23 C24 H24C 109.5 no
H24A C24 H24C 109.5 no
H24B C24 H24C 109.5 no
H4A O4 H4B 103.4 no

loop_
_geom_bond_atom_site_label_1
_geom_bond_atom_site_label_2
_geom_bond_distance
_geom_bond_publ_flag
O1 C2 1.3730(17) no
O1 C10 1.3849(15) no
O2 C2 1.2198(16) no
O3 C8 1.3569(18) no
O3 H3 0.9168 no
N1 C11 1.3481(18) no
N1 C12 1.3612(17) no
N2 C11 1.3440(16) no
N2 N3 1.3692(17) no
N2 H2 0.86 no
N3 C12 1.3343(17) no
C2 C3 1.460(2) no
C3 C4 1.3500(18) no
C3 C11 1.470(2) no
C4 C5 1.420(2) no
C4 H4 0.93 no
C5 C10 1.397(2) no
C5 C6 1.4083(19) no
C6 C7 1.383(2) no
C6 H6 0.93 no
C7 C8 1.421(2) no
C7 C19 1.510(2) no
C8 C9 1.3849(19) no
C9 C10 1.373(2) no
C9 H9 0.93 no
C12 C13 1.477(2) no
C13 C18 1.377(2) no
C13 C14 1.394(2) no
C14 C15 1.408(3) no
C14 H14 0.93 no
C15 C16 1.371(3) no
C15 H15 0.93 no
C16 C17 1.355(3) no
C16 H16 0.93 no
C17 C18 1.401(2) no
C17 H17 0.93 no
C18 H18 0.93 no
C19 C20 1.520(2) no
C19 H19A 0.97 no
C19 H19B 0.97 no
C20 C21 1.560(2) no
C20 H20A 0.97 no
C20 H20B 0.97 no
C21 C22 1.516(3) no
C21 H21A 0.97 no
C21 H21B 0.97 no
C22 C23 1.527(3) no
C22 H22A 0.97 no
C22 H22B 0.97 no
C23 C24 1.510(3) no
C23 H23A 0.97 no
C23 H23B 0.97 no
C24 H24A 0.96 no
C24 H24B 0.96 no
C24 H24C 0.96 no
O4 H4A 0.8918 no
O4 H4B 0.8846 no

loop_
_geom_hbond_atom_site_label_D
_geom_hbond_atom_site_label_H
_geom_hbond_atom_site_label_A
_geom_hbond_site_symmetry_A
_geom_hbond_distance_DH
_geom_hbond_distance_HA
_geom_hbond_distance_DA
_geom_hbond_angle_DHA
_geom_hbond_publ_flag
O3 H3 O4 . 0.92 1.81 2.701(2) 162 yes
N2 H2 O2 . 0.86 2.23 2.779(2) 121 yes
N2 H2 N3 2_466 0.86 2.35 2.960(2) 129 yes
O4 H4A N1 1_565 0.89 2.10 2.981(2) 168 yes
O4 H4B O2 2_576 0.89 2.34 3.206(2) 167 yes
C14 H14 O2 2_466 0.93 2.46 3.304(2) 151 yes

loop_
_geom_torsion_atom_site_label_1
_geom_torsion_atom_site_label_2
_geom_torsion_atom_site_label_3
_geom_torsion_atom_site_label_4
_geom_torsion
_geom_torsion_publ_flag
C11 N2 N3 C12 0.45(14) no
C10 O1 C2 O2 179.05(12) no
C10 O1 C2 C3 0.64(18) no
O2 C2 C3 C4 -177.34(14) no
O1 C2 C3 C4 0.88(19) no
O2 C2 C3 C11 1.9(2) no
O1 C2 C3 C11 -179.87(11) no
C2 C3 C4 C5 0.0(2) no
C11 C3 C4 C5 -179.26(13) no
C3 C4 C5 C10 -2.3(2) no
C3 C4 C5 C6 178.92(14) no
C10 C5 C6 C7 -0.8(2) no
C4 C5 C6 C7 178.02(14) no
C5 C6 C7 C8 -1.5(2) no
C5 C6 C7 C19 179.40(14) no
C6 C7 C8 O3 -176.86(13) no
C19 C7 C8 O3 2.3(2) no
C6 C7 C8 C9 3.0(2) no
C19 C7 C8 C9 -177.85(14) no
O3 C8 C9 C10 177.68(13) no
C7 C8 C9 C10 -2.2(2) no
C8 C9 C10 O1 178.85(12) no
C8 C9 C10 C5 -0.3(2) no
C2 O1 C10 C9 177.84(12) no
C2 O1 C10 C5 -2.99(18) no
C6 C5 C10 C9 1.8(2) no
C4 C5 C10 C9 -177.16(13) no
C6 C5 C10 O1 -177.35(12) no
C4 C5 C10 O1 3.71(19) no
N3 N2 C11 N1 -0.88(15) no
N3 N2 C11 C3 178.00(13) no
C12 N1 C11 N2 0.89(14) no
C12 N1 C11 C3 -178.03(13) no
C4 C3 C11 N2 -176.68(14) yes
C2 C3 C11 N2 4.1(2) yes
C4 C3 C11 N1 2.1(2) yes
C2 C3 C11 N1 -177.19(13) yes
N2 N3 C12 N1 0.14(15) no
N2 N3 C12 C13 -177.24(12) no
C11 N1 C12 N3 -0.65(15) no
C11 N1 C12 C13 176.68(13) no
N3 C12 C13 C18 165.86(14) yes
N1 C12 C13 C18 -11.3(2) yes
N3 C12 C13 C14 -12.4(2) yes
N1 C12 C13 C14 170.45(14) yes
C18 C13 C14 C15 -1.1(2) no
C12 C13 C14 C15 177.18(15) no
C13 C14 C15 C16 -0.8(3) no
C14 C15 C16 C17 2.6(3) no
C15 C16 C17 C18 -2.3(3) no
C14 C13 C18 C17 1.5(2) no
C12 C13 C18 C17 -176.83(14) no
C16 C17 C18 C13 0.2(2) no
C6 C7 C19 C20 91.41(18) no
C8 C7 C19 C20 -87.68(19) no
C7 C19 C20 C21 -174.75(15) no
C19 C20 C21 C22 -72.5(2) no
C20 C21 C22 C23 -175.70(16) no
C21 C22 C23 C24 179.39(18) no

loop_
_cod_related_entry_id
_cod_related_entry_database
_cod_related_entry_code
1 ChemSpider 21130562
